data_7041906
loop_
_publ_author_name
'Dulani Dhanapala, B.'
'Mannino, Natalie A.'
'Mendoza, Laura M.'
'Tauni Dissanayake, K.'
'Martin, Philip D.'
'Suescun, Leopoldo'
'Rabuffetti, Federico A.'

_publ_section_title
;
 Synthesis of bimetallic trifluoroacetates through a crystallochemical
 investigation of their monometallic counterparts: the case of (A,
 A')(CF3COO)2&#x00B7;nH2O (A, A' = Mg, Ca, Sr, Ba, Mn).
;
_journal_issue 5
_journal_name_full 'Dalton transactions (Cambridge, England : 2003)'
_journal_page_first 1420
_journal_page_last 1430
_journal_paper_doi 10.1039/c6dt04152c
_journal_volume 46
_journal_year 2017
_chemical_formula_moiety 'Mn2+ 3, C2O2F3 6, H2O 4'
_chemical_formula_sum 'C12 H8 F18 Mn3 O16'
_chemical_formula_weight 915.00
_chemical_properties_physical ', Deliquescent'
_space_group_crystal_system monoclinic
_space_group_IT_number 14
_space_group_name_Hall '-P 2yn'
_space_group_name_H-M_alt 'P 1 21/n 1'
_symmetry_space_group_name_Hall '-P 2yn'
_symmetry_space_group_name_H-M 'P 1 21/n 1'
_atom_sites_solution_hydrogens difmap
_audit_creation_method SHELXL-2014/7
_audit_update_record
;
2016-10-20 deposited with the CCDC.
2017-01-17 downloaded from the CCDC.
;
_cell_angle_alpha 90
_cell_angle_beta 90.694(3)
_cell_angle_gamma 90
_cell_formula_units_Z 2
_cell_length_a 9.0195(5)
_cell_length_b 9.0431(5)
_cell_length_c 15.9167(9)
_cell_measurement_reflns_used 1456
_cell_measurement_temperature 100(2)
_cell_measurement_theta_max 29.74
_cell_measurement_theta_min 2.53
_cell_volume 1298.14(13)
_computing_structure_refinement 'SHELXL-2014/7 (Sheldrick, 2014)'
_diffrn_ambient_temperature 100(2)
_diffrn_detector_area_resol_mean 8.3333
_diffrn_measured_fraction_theta_full 1.000
_diffrn_measured_fraction_theta_max 0.987
_diffrn_measurement_device_type 'Bruker D8 APEX'
_diffrn_measurement_method '\w and \j scans'
_diffrn_radiation_type MoK\a
_diffrn_radiation_wavelength 0.71073
_diffrn_reflns_av_unetI/netI 0.0307
_diffrn_reflns_Laue_measured_fraction_full 1.000
_diffrn_reflns_Laue_measured_fraction_max 0.987
_diffrn_reflns_limit_h_max 12
_diffrn_reflns_limit_h_min -12
_diffrn_reflns_limit_k_max 12
_diffrn_reflns_limit_k_min 0
_diffrn_reflns_limit_l_max 21
_diffrn_reflns_limit_l_min 0
_diffrn_reflns_number 4315
_diffrn_reflns_point_group_measured_fraction_full 1.000
_diffrn_reflns_point_group_measured_fraction_max 0.987
_diffrn_reflns_theta_full 25.242
_diffrn_reflns_theta_max 28.785
_diffrn_reflns_theta_min 2.559
_diffrn_source 'sealed tube'
_exptl_absorpt_coefficient_mu 1.641
_exptl_absorpt_correction_T_max 0.794
_exptl_absorpt_correction_T_min 0.641
_exptl_absorpt_correction_type multi-scan
_exptl_absorpt_process_details 'TWINABS - Bruker AXS scaling for twinned crystals - Version 2012/1'
_exptl_crystal_colour colourless
_exptl_crystal_density_diffrn 2.341
_exptl_crystal_description block
_exptl_crystal_F_000 890
_exptl_crystal_recrystallization_method 'Crystallized from synthesis flask'
_exptl_crystal_size_max 0.491
_exptl_crystal_size_mid 0.289
_exptl_crystal_size_min 0.125
_refine_diff_density_max 1.199
_refine_diff_density_min -0.756
_refine_diff_density_rms 0.131
_refine_ls_extinction_method none
_refine_ls_goodness_of_fit_ref 1.053
_refine_ls_hydrogen_treatment refxyz
_refine_ls_matrix_type full
_refine_ls_number_parameters 368
_refine_ls_number_reflns 4315
_refine_ls_number_restraints 586
_refine_ls_restrained_S_all 1.119
_refine_ls_R_factor_all 0.0669
_refine_ls_R_factor_gt 0.0515
_refine_ls_shift/su_max 0.001
_refine_ls_shift/su_mean 0.000
_refine_ls_structure_factor_coef Fsqd
_refine_ls_weighting_details 'w=1/[\s^2^(Fo^2^)+(0.0380P)^2^+4.9290P] where P=(Fo^2^+2Fc^2^)/3'
_refine_ls_weighting_scheme calc
_refine_ls_wR_factor_gt 0.1140
_refine_ls_wR_factor_ref 0.1219
_reflns_Friedel_coverage 0.000
_reflns_number_gt 3639
_reflns_number_total 4315
_reflns_threshold_expression 'I > 2\s(I)'
_cod_data_source_file c6dt04152c2.cif
_cod_data_source_block MnTFA2-final-100k-5-model2
_cod_database_code 7041906
_shelx_space_group_comment
;
The symmetry employed for this shelxl refinement is uniquely defined
by the following loop, which should always be used as a source of
symmetry information in preference to the above space-group names.
They are only intended as comments.
;
_shelx_estimated_absorpt_t_min 0.500
_shelx_estimated_absorpt_t_max 0.821

loop_
_space_group_symop_operation_xyz
'x, y, z'
'-x+1/2, y+1/2, -z+1/2'
'-x, -y, -z'
'x-1/2, -y-1/2, z-1/2'

loop_
_atom_site_label
_atom_site_type_symbol
_atom_site_fract_x
_atom_site_fract_y
_atom_site_fract_z
_atom_site_U_iso_or_equiv
_atom_site_adp_type
_atom_site_occupancy
_atom_site_site_symmetry_order
_atom_site_calc_flag
_atom_site_refinement_flags_posn
_atom_site_refinement_flags_adp
_atom_site_refinement_flags_occupancy
_atom_site_disorder_assembly
_atom_site_disorder_group
Mn1 Mn 0.70458(8) 0.44189(6) 0.29357(3) 0.00863(14) Uani 1 1 d D . . . .
Mn2 Mn 0.5179(9) 0.4968(14) 0.5061(7) 0.0163(10) Uani 0.5 1 d . . P . .
O1A O 0.4164(8) 0.3488(8) 0.4183(5) 0.0183(11) Uani 0.513(8) 1 d D U P A 1
O2A O 0.5043(12) 0.3073(14) 0.2845(6) 0.0118(12) Uani 0.513(8) 1 d D U P A 1
C1A C 0.4120(11) 0.2989(13) 0.3454(6) 0.0183(14) Uani 0.513(8) 1 d D U P A 1
C2A C 0.2649(15) 0.2294(16) 0.3117(9) 0.0280(12) Uani 0.513(8) 1 d D U P A 1
F1A F 0.2391(9) 0.1015(8) 0.3535(6) 0.0280(17) Uani 0.513(8) 1 d D U P A 1
F2A F 0.1472(11) 0.3105(12) 0.3234(7) 0.046(2) Uani 0.513(8) 1 d D U P A 1
F3A F 0.2702(11) 0.1742(13) 0.2302(6) 0.037(2) Uani 0.513(8) 1 d D U P A 1
O1AA O 0.3657(9) 0.3884(9) 0.3976(5) 0.0183(11) Uani 0.487(8) 1 d D U P A 2
O2AA O 0.5136(12) 0.2970(15) 0.2999(6) 0.0118(12) Uani 0.487(8) 1 d D U P A 2
C1AA C 0.3900(12) 0.3143(14) 0.3333(7) 0.0183(14) Uani 0.487(8) 1 d D U P A 2
C2AA C 0.2579(16) 0.2156(16) 0.3094(9) 0.0280(12) Uani 0.487(8) 1 d D U P A 2
F1AA F 0.2137(14) 0.1315(13) 0.3736(7) 0.052(3) Uani 0.487(8) 1 d D U P A 2
F2AA F 0.2821(14) 0.1284(12) 0.2463(7) 0.044(3) Uani 0.487(8) 1 d D U P A 2
F3AA F 0.1450(12) 0.3048(11) 0.2889(6) 0.041(2) Uani 0.487(8) 1 d D U P A 2
O1B O 0.7240(10) 0.3889(9) 0.5133(5) 0.0238(14) Uani 0.551(8) 1 d D U P A 3
O2B O 0.8156(16) 0.305(3) 0.3886(8) 0.0125(17) Uani 0.551(8) 1 d D U P A 3
C1B C 0.8037(18) 0.311(3) 0.4672(8) 0.0267(14) Uani 0.551(8) 1 d D U P A 3
C2B C 0.9332(14) 0.2305(14) 0.5142(7) 0.0361(19) Uani 0.551(8) 1 d D U P A 3
F1B F 0.9046(10) 0.2034(10) 0.5930(5) 0.0356(19) Uani 0.551(8) 1 d D U P A 3
F2B F 0.9716(9) 0.1051(9) 0.4775(5) 0.047(2) Uani 0.551(8) 1 d D U P A 3
F3B F 1.0524(9) 0.3150(9) 0.5148(5) 0.049(2) Uani 0.551(8) 1 d D U P A 3
O1BA O 0.6670(12) 0.3586(12) 0.5045(7) 0.0238(14) Uani 0.449(8) 1 d D U P A 4
O2BA O 0.789(2) 0.299(3) 0.3903(10) 0.0125(17) Uani 0.449(8) 1 d D U P A 4
C1BA C 0.780(2) 0.318(3) 0.4683(10) 0.0267(14) Uani 0.449(8) 1 d D U P A 4
C2BA C 0.9142(16) 0.2674(16) 0.5225(9) 0.0361(19) Uani 0.449(8) 1 d D U P A 4
F1BA F 1.0162(9) 0.1931(12) 0.4773(5) 0.040(2) Uani 0.449(8) 1 d D U P A 4
F2BA F 0.9965(13) 0.3785(12) 0.5499(7) 0.065(3) Uani 0.449(8) 1 d D U P A 4
F3BA F 0.8639(13) 0.1740(14) 0.5839(7) 0.046(3) Uani 0.449(8) 1 d D U P A 4
O1C O 0.7900(5) 0.2707(3) 0.2061(2) 0.0198(6) Uani 1 1 d D U . . .
O2C O 0.8865(5) 0.1122(3) 0.1149(2) 0.0192(6) Uani 1 1 d D U . . .
C1C C 0.8580(7) 0.2401(4) 0.1419(3) 0.0156(6) Uani 1 1 d D U . . .
C2C C 0.9141(6) 0.3710(4) 0.0887(3) 0.0160(7) Uani 1 1 d D U . . .
F1C F 0.8311(7) 0.4901(6) 0.0968(4) 0.0252(15) Uani 0.505(7) 1 d D U P B 5
F2C F 1.0477(7) 0.3972(7) 0.1162(4) 0.0282(16) Uani 0.505(7) 1 d D U P B 5
F3C F 0.9204(7) 0.3389(7) 0.0059(3) 0.0255(15) Uani 0.505(7) 1 d D U P B 5
F1CA F 0.9458(7) 0.4946(6) 0.1356(4) 0.0207(14) Uani 0.495(7) 1 d . U P B 6
F2CA F 1.0375(7) 0.3455(7) 0.0452(4) 0.0245(15) Uani 0.495(7) 1 d . U P B 6
F3CA F 0.8086(7) 0.4096(7) 0.0366(4) 0.0238(15) Uani 0.495(7) 1 d . U P B 6
O1W O 0.9137(9) 0.5520(11) 0.3106(6) 0.0132(12) Uani 0.529(11) 1 d D . P A 7
H1WA H 0.982(5) 0.522(7) 0.342(6) 0.020 Uiso 0.529(11) 1 d D U P A 7
H1WB H 0.941(6) 0.625(8) 0.284(6) 0.020 Uiso 0.529(11) 1 d D U P A 7
O2W O 0.6067(14) 0.543(2) 0.1826(8) 0.016(2) Uani 0.529(11) 1 d D . P A 7
H2WA H 0.652(6) 0.601(10) 0.152(4) 0.024 Uiso 0.529(11) 1 d D U P A 7
H2WB H 0.530(8) 0.515(10) 0.160(5) 0.024 Uiso 0.529(11) 1 d D U P A 7
O1WA O 0.9247(11) 0.5283(11) 0.2776(7) 0.0132(12) Uani 0.471(11) 1 d D . P A 8
H1WC H 0.943(4) 0.616(5) 0.265(8) 0.020 Uiso 0.471(11) 1 d D U P A 8
H1WD H 0.999(3) 0.498(9) 0.304(6) 0.020 Uiso 0.471(11) 1 d D U P A 8
O2WA O 0.5689(17) 0.548(3) 0.2019(11) 0.016(2) Uani 0.471(11) 1 d D . P A 8
H2WC H 0.580(9) 0.630(6) 0.180(6) 0.024 Uiso 0.471(11) 1 d D U P A 8
H2WD H 0.548(13) 0.496(9) 0.150(5) 0.024 Uiso 0.471(11) 1 d D U P A 8

loop_
_atom_site_aniso_label
_atom_site_aniso_U_11
_atom_site_aniso_U_22
_atom_site_aniso_U_33
_atom_site_aniso_U_23
_atom_site_aniso_U_13
_atom_site_aniso_U_12
Mn1 0.0113(3) 0.0078(2) 0.0068(3) -0.0006(2) 0.00171(18) 0.0009(3)
Mn2 0.032(4) 0.0075(9) 0.010(3) -0.0019(16) 0.0116(19) -0.002(3)
O1A 0.014(3) 0.018(3) 0.024(3) 0.001(2) 0.004(2) -0.001(2)
O2A 0.0115(14) 0.0105(15) 0.013(2) 0.0003(15) -0.0006(14) -0.0003(11)
C1A 0.0181(18) 0.0161(19) 0.0206(19) 0.0022(14) 0.0027(13) -0.0010(14)
C2A 0.019(2) 0.024(3) 0.041(3) 0.003(2) 0.0059(19) -0.0063(18)
F1A 0.023(3) 0.015(2) 0.046(3) 0.000(2) 0.005(3) -0.007(2)
F2A 0.037(3) 0.042(4) 0.057(4) 0.007(3) 0.000(3) 0.009(3)
F3A 0.026(3) 0.048(4) 0.037(3) 0.002(3) 0.002(2) -0.016(3)
O1AA 0.014(3) 0.018(3) 0.024(3) 0.001(2) 0.004(2) -0.001(2)
O2AA 0.0115(14) 0.0105(15) 0.013(2) 0.0003(15) -0.0006(14) -0.0003(11)
C1AA 0.0181(18) 0.0161(19) 0.0206(19) 0.0022(14) 0.0027(13) -0.0010(14)
C2AA 0.019(2) 0.024(3) 0.041(3) 0.003(2) 0.0059(19) -0.0063(18)
F1AA 0.052(5) 0.054(5) 0.050(4) 0.010(3) 0.003(3) -0.020(3)
F2AA 0.037(4) 0.036(4) 0.060(4) -0.012(3) 0.000(3) -0.003(3)
F3AA 0.048(3) 0.035(3) 0.042(4) -0.007(3) -0.009(3) 0.009(3)
O1B 0.033(4) 0.025(4) 0.013(2) 0.002(2) -0.001(3) -0.007(3)
O2B 0.016(4) 0.012(2) 0.0098(13) 0.0024(12) -0.004(2) -0.005(4)
C1B 0.046(4) 0.021(3) 0.0128(19) 0.0080(17) -0.002(2) 0.002(3)
C2B 0.055(4) 0.040(4) 0.013(3) 0.005(3) -0.008(2) 0.010(3)
F1B 0.047(4) 0.041(3) 0.018(3) 0.012(2) -0.014(2) -0.008(3)
F2B 0.056(4) 0.044(3) 0.040(3) 0.001(3) -0.022(3) 0.020(3)
F3B 0.051(3) 0.054(3) 0.043(3) 0.008(3) -0.011(3) 0.002(3)
O1BA 0.033(4) 0.025(4) 0.013(2) 0.002(2) -0.001(3) -0.007(3)
O2BA 0.016(4) 0.012(2) 0.0098(13) 0.0024(12) -0.004(2) -0.005(4)
C1BA 0.046(4) 0.021(3) 0.0128(19) 0.0080(17) -0.002(2) 0.002(3)
C2BA 0.055(4) 0.040(4) 0.013(3) 0.005(3) -0.008(2) 0.010(3)
F1BA 0.034(3) 0.050(4) 0.037(3) 0.007(3) -0.006(3) 0.006(3)
F2BA 0.073(4) 0.054(4) 0.067(4) -0.001(3) -0.017(3) 0.000(3)
F3BA 0.050(5) 0.052(4) 0.036(4) 0.019(3) -0.010(3) 0.003(3)
O1C 0.035(2) 0.0097(13) 0.0154(17) 0.0019(12) 0.0152(13) 0.0040(15)
O2C 0.035(2) 0.0074(11) 0.0158(17) 0.0025(11) 0.0155(13) 0.0056(14)
C1C 0.022(2) 0.0079(14) 0.017(2) 0.0044(15) 0.0089(16) 0.0026(16)
C2C 0.025(2) 0.0091(16) 0.0147(19) 0.0015(14) 0.0106(14) 0.0013(17)
F1C 0.033(2) 0.017(2) 0.025(2) 0.0043(16) 0.0106(17) 0.0058(16)
F2C 0.028(2) 0.027(2) 0.031(2) 0.0010(17) 0.0064(16) -0.0067(16)
F3C 0.039(2) 0.020(2) 0.018(2) 0.0030(16) 0.0090(16) -0.0004(17)
F1CA 0.029(2) 0.0143(19) 0.019(2) -0.0001(16) 0.0089(16) -0.0055(16)
F2CA 0.027(2) 0.020(2) 0.027(2) 0.0007(17) 0.0166(16) 0.0004(16)
F3CA 0.028(2) 0.022(2) 0.021(2) 0.0074(16) -0.0022(16) 0.0003(16)
O1W 0.014(2) 0.011(3) 0.015(4) 0.003(3) 0.000(3) -0.0008(19)
O2W 0.012(6) 0.0134(19) 0.021(6) 0.008(4) -0.006(3) -0.007(5)
O1WA 0.014(2) 0.011(3) 0.015(4) 0.003(3) 0.000(3) -0.0008(19)
O2WA 0.012(6) 0.0134(19) 0.021(6) 0.008(4) -0.006(3) -0.007(5)

loop_
_atom_type_symbol
_atom_type_description
_atom_type_scat_dispersion_real
_atom_type_scat_dispersion_imag
_atom_type_scat_source
C C 0.0033 0.0016 'International Tables Vol C Tables 4.2.6.8 and 6.1.1.4'
H H 0.0000 0.0000 'International Tables Vol C Tables 4.2.6.8 and 6.1.1.4'
O O 0.0106 0.0060 'International Tables Vol C Tables 4.2.6.8 and 6.1.1.4'
F F 0.0171 0.0103 'International Tables Vol C Tables 4.2.6.8 and 6.1.1.4'
Mn Mn 0.3368 0.7283 'International Tables Vol C Tables 4.2.6.8 and 6.1.1.4'

loop_
_citation_id
_citation_doi
_citation_year
1 10.1039/C6DT04152C 2017

loop_
_geom_angle_atom_site_label_1
_geom_angle_atom_site_label_2
_geom_angle_atom_site_label_3
_geom_angle
_geom_angle_site_symmetry_1
_geom_angle_site_symmetry_3
O2WA Mn1 O1WA 106.3(5) . .
O1W Mn1 O2W 104.8(5) . .
O2WA Mn1 O1C 94.9(6) . .
O2BA Mn1 O1C 84.6(6) . .
O1W Mn1 O1C 95.2(3) . .
O1WA Mn1 O1C 81.5(3) . .
O2AA Mn1 O1C 83.7(3) . .
O2W Mn1 O1C 85.7(4) . .
O2A Mn1 O1C 82.1(3) . .
O2B Mn1 O1C 83.1(5) . .
O2WA Mn1 O2C 85.7(5) . 2_655
O2BA Mn1 O2C 94.4(6) . 2_655
O1W Mn1 O2C 85.9(3) . 2_655
O1WA Mn1 O2C 99.8(3) . 2_655
O2AA Mn1 O2C 94.9(3) . 2_655
O2W Mn1 O2C 95.1(4) . 2_655
O2A Mn1 O2C 96.6(3) . 2_655
O2B Mn1 O2C 96.1(5) . 2_655
O1C Mn1 O2C 178.38(10) . 2_655
Mn2 Mn2 O1BA 136(4) 3_666 .
Mn2 Mn2 O1A 118(4) 3_666 3_666
Mn2 Mn2 O1B 148(4) 3_666 .
Mn2 Mn2 O1AA 135(4) 3_666 3_666
Mn2 Mn2 O1BA 37(4) 3_666 3_666
O1BA Mn2 O1BA 172.8(6) . 3_666
Mn2 Mn2 O1A 53(4) 3_666 .
O1A Mn2 O1A 170.9(5) 3_666 .
Mn2 Mn2 O2C 91(4) 3_666 4_566
O1BA Mn2 O2C 95.9(6) . 4_566
O1A Mn2 O2C 89.9(5) 3_666 4_566
O1B Mn2 O2C 102.8(5) . 4_566
O1AA Mn2 O2C 85.5(5) 3_666 4_566
O1BA Mn2 O2C 85.0(5) 3_666 4_566
O1A Mn2 O2C 90.2(5) . 4_566
Mn2 Mn2 O2C 80(4) 3_666 2_655
O1BA Mn2 O2C 90.8(6) . 2_655
O1A Mn2 O2C 94.4(6) 3_666 2_655
O1B Mn2 O2C 85.3(5) . 2_655
O1AA Mn2 O2C 101.0(5) 3_666 2_655
O1BA Mn2 O2C 87.5(5) 3_666 2_655
O1A Mn2 O2C 84.3(5) . 2_655
O2C Mn2 O2C 170.7(3) 4_566 2_655
Mn2 Mn2 O1AA 39(4) 3_666 .
O1AA Mn2 O1AA 173.6(6) 3_666 .
O2C Mn2 O1AA 94.0(4) 4_566 .
O2C Mn2 O1AA 78.8(4) 2_655 .
Mn2 Mn2 O1B 28(4) 3_666 3_666
O1B Mn2 O1B 175.2(6) . 3_666
O2C Mn2 O1B 79.1(4) 4_566 3_666
O2C Mn2 O1B 92.5(4) 2_655 3_666
C1A O1A Mn2 148.0(8) . 3_666
C1A O1A Mn2 147.8(8) . .
C1A O2A Mn1 121.7(8) . .
O1A C1A O2A 131.8(10) . .
O1A C1A C2A 119.0(9) . .
O2A C1A C2A 108.7(9) . .
F2A C2A F1A 105.3(11) . .
F2A C2A F3A 111.8(11) . .
F1A C2A F3A 99.2(10) . .
F2A C2A C1A 114.5(11) . .
F1A C2A C1A 109.0(10) . .
F3A C2A C1A 115.3(11) . .
C1AA O1AA Mn2 140.2(8) . 3_666
C1AA O1AA Mn2 134.9(7) . .
C1AA O2AA Mn1 131.1(10) . .
O1AA C1AA O2AA 125.6(10) . .
O1AA C1AA C2AA 111.9(10) . .
O2AA C1AA C2AA 121.1(11) . .
F2AA C2AA F3AA 108.2(11) . .
F2AA C2AA F1AA 107.5(12) . .
F3AA C2AA F1AA 107.2(13) . .
F2AA C2AA C1AA 114.1(12) . .
F3AA C2AA C1AA 107.3(11) . .
F1AA C2AA C1AA 112.3(11) . .
C1B O1B Mn2 138.1(9) . .
C1B O1B Mn2 133.3(8) . 3_666
C1B O2B Mn1 128.1(14) . .
O1B C1B O2B 131.8(14) . .
O1B C1B C2B 114.4(10) . .
O2B C1B C2B 112.5(11) . .
F1B C2B F3B 105.8(10) . .
F1B C2B F2B 108.6(10) . .
F3B C2B F2B 106.4(10) . .
F1B C2B C1B 113.1(10) . .
F3B C2B C1B 109.7(12) . .
F2B C2B C1B 112.8(11) . .
C1BA O1BA Mn2 145.0(14) . .
C1BA O1BA Mn2 143.0(12) . 3_666
C1BA O2BA Mn1 126.7(19) . .
O1BA C1BA O2BA 124.7(14) . .
O1BA C1BA C2BA 118.3(12) . .
O2BA C1BA C2BA 116.6(13) . .
F2BA C2BA F1BA 99.8(12) . .
F2BA C2BA F3BA 114.9(12) . .
F1BA C2BA F3BA 107.8(12) . .
F2BA C2BA C1BA 113.2(15) . .
F1BA C2BA C1BA 112.6(11) . .
F3BA C2BA C1BA 108.3(15) . .
C1C O1C Mn1 148.9(3) . .
C1C O2C Mn1 109.0(2) . 2_645
C1C O2C Mn2 138.5(4) . 4_665
C1C O2C Mn2 139.5(4) . 2_645
O1C C1C O2C 126.5(3) . .
O1C C1C C2C 116.9(3) . .
O2C C1C C2C 116.5(3) . .
F2C C2C F1C 110.1(5) . .
F3CA C2C F2CA 108.8(5) . .
F2C C2C F3C 108.5(5) . .
F1C C2C F3C 107.5(5) . .
F3CA C2C F1CA 105.9(5) . .
F2CA C2C F1CA 104.7(5) . .
F2C C2C C1C 105.3(5) . .
F3CA C2C C1C 108.2(5) . .
F1C C2C C1C 112.5(4) . .
F2CA C2C C1C 115.6(4) . .
F3C C2C C1C 112.8(4) . .
F1CA C2C C1C 113.2(4) . .
Mn1 O1W H1WA 125(3) . .
Mn1 O1W H1WB 126(3) . .
H1WA O1W H1WB 110(4) . .
Mn1 O2W H2WA 123(3) . .
Mn1 O2W H2WB 124(3) . .
H2WA O2W H2WB 111(4) . .
Mn1 O1WA H1WC 124(3) . .
Mn1 O1WA H1WD 124(3) . .
H1WC O1WA H1WD 106(4) . .
Mn1 O2WA H2WC 129(4) . .
Mn1 O2WA H2WD 118(4) . .
H2WC O2WA H2WD 96(6) . .

loop_
_geom_bond_atom_site_label_1
_geom_bond_atom_site_label_2
_geom_bond_distance
_geom_bond_site_symmetry_2
Mn1 O2WA 2.121(19) .
Mn1 O2BA 2.14(2) .
Mn1 O1W 2.147(9) .
Mn1 O1WA 2.152(10) .
Mn1 O2AA 2.167(12) .
Mn1 O2W 2.168(16) .
Mn1 O2A 2.182(11) .
Mn1 O2B 2.188(18) .
Mn1 O1C 2.226(3) .
Mn1 O2C 2.280(3) 2_655
Mn2 Mn2 0.380(10) 3_666
Mn2 O1BA 1.836(15) .
Mn2 O1A 1.930(13) 3_666
Mn2 O1B 2.101(13) .
Mn2 O1AA 2.118(12) 3_666
Mn2 O1BA 2.125(14) 3_666
Mn2 O1A 2.133(13) .
Mn2 O2C 2.328(14) 4_566
Mn2 O2C 2.362(13) 2_655
Mn2 O1AA 2.402(12) .
Mn2 O1B 2.431(12) 3_666
O1A C1A 1.246(10) .
O1A Mn2 1.930(13) 3_666
O2A C1A 1.287(11) .
C1A C2A 1.558(11) .
C2A F2A 1.305(16) .
C2A F1A 1.355(12) .
C2A F3A 1.390(14) .
O1AA C1AA 1.246(11) .
O1AA Mn2 2.118(12) 3_666
O2AA C1AA 1.250(11) .
C1AA C2AA 1.533(12) .
C2AA F2AA 1.298(15) .
C2AA F3AA 1.337(15) .
C2AA F1AA 1.338(13) .
O1B C1B 1.249(12) .
O1B Mn2 2.431(12) 3_666
O2B C1B 1.258(11) .
C1B C2B 1.562(11) .
C2B F1B 1.306(12) .
C2B F3B 1.319(14) .
C2B F2B 1.324(12) .
O1BA C1BA 1.230(13) .
O1BA Mn2 2.125(14) 3_666
O2BA C1BA 1.258(13) .
C1BA C2BA 1.549(13) .
C2BA F2BA 1.320(15) .
C2BA F1BA 1.352(14) .
C2BA F3BA 1.374(15) .
O1C C1C 1.230(4) .
O2C C1C 1.262(5) .
O2C Mn1 2.280(3) 2_645
O2C Mn2 2.328(14) 4_665
O2C Mn2 2.362(13) 2_645
C1C C2C 1.544(5) .
C2C F2C 1.299(8) .
C2C F3CA 1.302(8) .
C2C F1C 1.318(7) .
C2C F2CA 1.338(7) .
C2C F3C 1.352(7) .
C2C F1CA 1.372(7) .
O1W H1WA 0.83(2) .
O1W H1WB 0.82(2) .
O2W H2WA 0.83(2) .
O2W H2WB 0.82(2) .
O1WA H1WC 0.83(2) .
O1WA H1WD 0.83(2) .
O2WA H2WC 0.827(17) .
O2WA H2WD 0.96(7) .

loop_
_geom_torsion_atom_site_label_1
_geom_torsion_atom_site_label_2
_geom_torsion_atom_site_label_3
_geom_torsion_atom_site_label_4
_geom_torsion
_geom_torsion_site_symmetry_1
_geom_torsion_site_symmetry_4
Mn2 O1A C1A O2A 32(2) 3_666 .
Mn2 O1A C1A O2A 15(3) . .
Mn2 O1A C1A C2A -138.8(13) 3_666 .
Mn2 O1A C1A C2A -156.0(12) . .
Mn1 O2A C1A O1A -6(2) . .
Mn1 O2A C1A C2A 165.6(8) . .
O1A C1A C2A F2A 49.1(16) . .
O2A C1A C2A F2A -123.5(13) . .
O1A C1A C2A F1A -68.6(16) . .
O2A C1A C2A F1A 118.8(13) . .
O1A C1A C2A F3A -179.0(11) . .
O2A C1A C2A F3A 8.3(16) . .
Mn2 O1AA C1AA O2AA -8(2) 3_666 .
Mn2 O1AA C1AA O2AA -13(2) . .
Mn2 O1AA C1AA C2AA 159.0(11) 3_666 .
Mn2 O1AA C1AA C2AA 153.5(9) . .
Mn1 O2AA C1AA O1AA -31(2) . .
Mn1 O2AA C1AA C2AA 162.8(9) . .
O1AA C1AA C2AA F2AA -175.3(12) . .
O2AA C1AA C2AA F2AA -7.7(19) . .
O1AA C1AA C2AA F3AA 64.8(14) . .
O2AA C1AA C2AA F3AA -127.6(14) . .
O1AA C1AA C2AA F1AA -52.7(17) . .
O2AA C1AA C2AA F1AA 114.9(15) . .
Mn2 O1B C1B O2B 27(4) . .
Mn2 O1B C1B O2B 28(4) 3_666 .
Mn2 O1B C1B C2B -166.6(11) . .
Mn2 O1B C1B C2B -165.6(10) 3_666 .
Mn1 O2B C1B O1B 4(4) . .
Mn1 O2B C1B C2B -162.6(13) . .
O1B C1B C2B F1B 27(2) . .
O2B C1B C2B F1B -163.7(19) . .
O1B C1B C2B F3B -90(2) . .
O2B C1B C2B F3B 78(2) . .
O1B C1B C2B F2B 151.2(17) . .
O2B C1B C2B F2B -40(3) . .
Mn2 Mn2 O1BA C1BA 79(7) 3_666 .
O2C Mn2 O1BA C1BA 175(2) 4_566 .
O2C Mn2 O1BA C1BA 2(3) 2_655 .
O2C Mn2 O1BA Mn2 97(6) 4_566 3_666
O2C Mn2 O1BA Mn2 -77(6) 2_655 3_666
Mn2 O1BA C1BA O2BA -50(5) . .
Mn2 O1BA C1BA O2BA -39(5) 3_666 .
Mn2 O1BA C1BA C2BA 137.8(16) . .
Mn2 O1BA C1BA C2BA 149.5(14) 3_666 .
Mn1 O2BA C1BA O1BA 44(5) . .
Mn1 O2BA C1BA C2BA -143.9(17) . .
O1BA C1BA C2BA F2BA -83(3) . .
O2BA C1BA C2BA F2BA 105(3) . .
O1BA C1BA C2BA F1BA 165(2) . .
O2BA C1BA C2BA F1BA -7(3) . .
O1BA C1BA C2BA F3BA 46(3) . .
O2BA C1BA C2BA F3BA -126(3) . .
Mn1 O1C C1C O2C 177.2(5) . .
Mn1 O1C C1C C2C -2.9(13) . .
Mn1 O2C C1C O1C -1.2(9) 2_645 .
Mn2 O2C C1C O1C -175.3(5) 4_665 .
Mn2 O2C C1C O1C 170.6(5) 2_645 .
Mn1 O2C C1C C2C 178.9(4) 2_645 .
Mn2 O2C C1C C2C 4.8(10) 4_665 .
Mn2 O2C C1C C2C -9.3(11) 2_645 .
O1C C1C C2C F2C 92.0(7) . .
O2C C1C C2C F2C -88.1(7) . .
O1C C1C C2C F3CA -87.3(7) . .
O2C C1C C2C F3CA 92.6(7) . .
O1C C1C C2C F1C -28.0(9) . .
O2C C1C C2C F1C 151.9(6) . .
O1C C1C C2C F2CA 150.5(6) . .
O2C C1C C2C F2CA -29.6(9) . .
O1C C1C C2C F3C -149.8(6) . .
O2C C1C C2C F3C 30.1(8) . .
O1C C1C C2C F1CA 29.8(9) . .
O2C C1C C2C F1CA -150.3(6) . .
